data_4321495
loop_
_publ_author_name
'Carl Redshaw'
'Mark R. J. Elsegood'

_publ_section_title
;
 Group 6 Metallocalixarenes Bearing "Hydrazido(2-)" Groups
;
_journal_name_full 'Inorganic Chemistry'
_journal_page_first 5164
_journal_page_last 5168
_journal_paper_doi 10.1021/ic000098i
_journal_volume 39
_journal_year 2000
_chemical_formula_sum 'C120.5 H138 Cl5 N7 O8 W2'
_chemical_formula_weight 2357.33
_chemical_name_systematic
;
 ?
;
_space_group_IT_number 2
_symmetry_cell_setting triclinic
_symmetry_space_group_name_Hall '-P 1'
_symmetry_space_group_name_H-M 'P -1'
_atom_sites_solution_hydrogens geom
_atom_sites_solution_primary direct
_atom_sites_solution_secondary difmap
_audit_creation_method SHELXL-97
_cell_angle_alpha 94.791(6)
_cell_angle_beta 108.422(5)
_cell_angle_gamma 99.972(8)
_cell_formula_units_Z 2
_cell_length_a 16.7386(14)
_cell_length_b 18.809(2)
_cell_length_c 20.0969(17)
_cell_measurement_reflns_used 551
_cell_measurement_temperature 160(2)
_cell_measurement_theta_max 28.5
_cell_measurement_theta_min 2.7
_cell_volume 5847.2(10)
_computing_cell_refinement 'Bruker SMAR'
_computing_data_collection 'Bruker SMART'
_computing_data_reduction 'Bruker SAINT'
_computing_molecular_graphics 'Bruker SHELXTL'
_computing_publication_material 'SHELXTL and local programs'
_computing_structure_refinement 'Bruker SHELXTL'
_computing_structure_solution 'Bruker SHELXTL'
_diffrn_ambient_temperature 160(2)
_diffrn_measured_fraction_theta_full 0.962
_diffrn_measured_fraction_theta_max 0.925
_diffrn_measurement_device_type 'Bruker SMART CCD diffractometer'
_diffrn_measurement_method '\w rotation with narrow frames'
_diffrn_radiation_monochromator 'Silicon 111'
_diffrn_radiation_source 'Daresbury SRS Station 9.8'
_diffrn_radiation_type synchrotron
_diffrn_radiation_wavelength 0.68750
_diffrn_reflns_av_R_equivalents 0.0450
_diffrn_reflns_av_sigmaI/netI 0.0930
_diffrn_reflns_limit_h_max 22
_diffrn_reflns_limit_h_min -20
_diffrn_reflns_limit_k_max 25
_diffrn_reflns_limit_k_min -21
_diffrn_reflns_limit_l_max 23
_diffrn_reflns_limit_l_min -26
_diffrn_reflns_number 38641
_diffrn_reflns_theta_full 26.00
_diffrn_reflns_theta_max 27.50
_diffrn_reflns_theta_min 1.90
_diffrn_standards_decay_% 15
_diffrn_standards_number 0
_exptl_absorpt_coefficient_mu 2.136
_exptl_absorpt_correction_T_max 0.9194
_exptl_absorpt_correction_T_min 0.5861
_exptl_absorpt_correction_type empirical
_exptl_crystal_colour orange
_exptl_crystal_density_diffrn 1.339
_exptl_crystal_density_method 'not measured'
_exptl_crystal_description needle
_exptl_crystal_F_000 2414
_exptl_crystal_size_max 0.28
_exptl_crystal_size_mid 0.05
_exptl_crystal_size_min 0.04
_refine_diff_density_max 4.491
_refine_diff_density_min -4.097
_refine_diff_density_rms 0.188
_refine_ls_extinction_method none
_refine_ls_goodness_of_fit_ref 0.986
_refine_ls_hydrogen_treatment mixed
_refine_ls_matrix_type full
_refine_ls_number_parameters 1386
_refine_ls_number_reflns 27466
_refine_ls_number_restraints 334
_refine_ls_restrained_S_all 0.990
_refine_ls_R_factor_all 0.0718
_refine_ls_R_factor_gt 0.0554
_refine_ls_shift/su_max 0.003
_refine_ls_shift/su_mean 0.000
_refine_ls_structure_factor_coef Fsqd
_refine_ls_weighting_details 'calc w=1/[\s^2^(Fo^2^)+(0.0793P)^2^+0.0000P] where P=(Fo^2^+2Fc^2^)/3'
_refine_ls_weighting_scheme calc
_refine_ls_wR_factor_gt 0.1444
_refine_ls_wR_factor_ref 0.1511
_reflns_number_gt 20077
_reflns_number_total 27466
_reflns_threshold_expression >2sigma(I)
_cod_data_source_file ic000098i_2.cif
_cod_data_source_block 2
_cod_original_cell_volume 5847.4(9)
_cod_original_formula_sum 'C120.50 H138 Cl5 N7 O8 W2'
_cod_database_code 4321495

loop_
_symmetry_equiv_pos_as_xyz
'x, y, z'
'-x, -y, -z'

loop_
_atom_site_label
_atom_site_type_symbol
_atom_site_fract_x
_atom_site_fract_y
_atom_site_fract_z
_atom_site_U_iso_or_equiv
_atom_site_adp_type
_atom_site_occupancy
_atom_site_symmetry_multiplicity
_atom_site_calc_flag
_atom_site_refinement_flags
_atom_site_disorder_assembly
_atom_site_disorder_group
W1 W 0.156700(12) 0.362778(11) 0.269387(11) 0.01873(6) Uani 1 1 d . . .
W2 W 0.310539(12) 0.260727(11) 0.264454(11) 0.01833(6) Uani 1 1 d . . .
N1 N 0.0708(3) 0.3467(2) 0.3014(2) 0.0226(9) Uani 1 1 d . . .
N2 N 0.0106(3) 0.3339(3) 0.3310(3) 0.0335(12) Uani 1 1 d . A .
C1 C 0.0286(4) 0.3626(5) 0.4027(4) 0.064(3) Uani 1 1 d DU . .
C2 C 0.1112(5) 0.3762(4) 0.4523(3) 0.0456(17) Uani 1 1 d DU A .
H2 H 0.1583 0.3829 0.4351 0.055 Uiso 0.500(9) 1 calc PR A 1
H2 H 0.1553 0.3565 0.4421 0.055 Uiso 0.500(9) 1 calc PR A 2
C3 C 0.1297(10) 0.3807(9) 0.5240(6) 0.062(5) Uani 0.500(9) 1 d PDU A 1
H3 H 0.1879 0.3902 0.5547 0.074 Uiso 0.500(9) 1 calc PR A 1
C4 C 0.0641(10) 0.3715(12) 0.5514(9) 0.083(5) Uani 0.500(9) 1 d PDU A 1
H4 H 0.0756 0.3811 0.6011 0.100 Uiso 0.500(9) 1 calc PR A 1
C5 C -0.0185(12) 0.3481(13) 0.5055(8) 0.090(7) Uani 0.500(9) 1 d PDU A 1
H5 H -0.0639 0.3383 0.5245 0.108 Uiso 0.500(9) 1 calc PR A 1
C6 C -0.0387(9) 0.3382(11) 0.4324(7) 0.069(5) Uani 0.500(9) 1 d PDU A 1
H6 H -0.0955 0.3158 0.4022 0.082 Uiso 0.500(9) 1 calc PR A 1
C3A C 0.1285(9) 0.4193(8) 0.5173(6) 0.048(4) Uani 0.500(9) 1 d PDU A 2
H3A H 0.1845 0.4264 0.5514 0.057 Uiso 0.500(9) 1 calc PR A 2
C4A C 0.0685(9) 0.4523(11) 0.5346(7) 0.067(5) Uani 0.500(9) 1 d PDU A 2
H4A H 0.0817 0.4783 0.5807 0.081 Uiso 0.500(9) 1 calc PR A 2
C5A C -0.0109(10) 0.4464(10) 0.4836(7) 0.064(5) Uani 0.500(9) 1 d PDU . 2
H5A H -0.0534 0.4681 0.4946 0.076 Uiso 0.500(9) 1 calc PR A 2
C6A C -0.0291(8) 0.4093(8) 0.4165(7) 0.050(4) Uani 0.500(9) 1 d PDU A 2
H6A H -0.0787 0.4136 0.3790 0.060 Uiso 0.500(9) 1 calc PR A 2
C7 C -0.0772(4) 0.3024(4) 0.2869(4) 0.0359(14) Uani 1 1 d U . .
C8 C -0.1176(6) 0.2444(7) 0.3043(9) 0.139(6) Uani 1 1 d U A .
H8 H -0.0891 0.2235 0.3443 0.167 Uiso 1 1 calc R . .
C9 C -0.2042(7) 0.2136(8) 0.2626(11) 0.173(7) Uani 1 1 d U . .
H9 H -0.2328 0.1703 0.2736 0.207 Uiso 1 1 calc R A .
C10 C -0.2469(5) 0.2440(6) 0.2081(6) 0.080(3) Uani 1 1 d U A .
H10 H -0.3060 0.2249 0.1818 0.096 Uiso 1 1 calc R . .
C11 C -0.2035(6) 0.3013(7) 0.1924(5) 0.080(3) Uani 1 1 d U . .
H11 H -0.2317 0.3231 0.1530 0.096 Uiso 1 1 calc R A .
C12 C -0.1181(5) 0.3313(6) 0.2313(5) 0.070(3) Uani 1 1 d U A .
H12 H -0.0887 0.3727 0.2181 0.083 Uiso 1 1 calc R . .
N3 N 0.4120(3) 0.2861(2) 0.2547(2) 0.0207(9) Uani 1 1 d . . .
N4 N 0.4892(3) 0.3122(3) 0.2517(3) 0.0268(10) Uani 1 1 d . . .
C13 C 0.5605(4) 0.3411(3) 0.3154(3) 0.0292(13) Uani 1 1 d . . .
C14 C 0.6434(4) 0.3494(6) 0.3138(4) 0.063(3) Uani 1 1 d . . .
H14 H 0.6528 0.3366 0.2706 0.076 Uiso 1 1 calc R . .
C15 C 0.7126(5) 0.3764(7) 0.3749(5) 0.092(4) Uani 1 1 d . . .
H15 H 0.7696 0.3807 0.3739 0.110 Uiso 1 1 calc R . .
C16 C 0.6994(5) 0.3975(6) 0.4381(4) 0.072(3) Uani 1 1 d . . .
H16 H 0.7469 0.4184 0.4797 0.086 Uiso 1 1 calc R . .
C17 C 0.6169(4) 0.3875(4) 0.4392(3) 0.0415(16) Uani 1 1 d . . .
H17 H 0.6076 0.4003 0.4825 0.050 Uiso 1 1 calc R . .
C18 C 0.5473(4) 0.3593(3) 0.3789(3) 0.0295(13) Uani 1 1 d . . .
H18 H 0.4905 0.3524 0.3808 0.035 Uiso 1 1 calc R . .
C19 C 0.5013(3) 0.3033(3) 0.1844(3) 0.0261(12) Uani 1 1 d . . .
C20 C 0.4795(4) 0.2349(4) 0.1462(3) 0.0352(14) Uani 1 1 d . . .
H20 H 0.4543 0.1940 0.1630 0.042 Uiso 1 1 calc R . .
C21 C 0.4953(5) 0.2260(4) 0.0806(4) 0.0456(17) Uani 1 1 d . . .
H21 H 0.4806 0.1791 0.0531 0.055 Uiso 1 1 calc R . .
C22 C 0.5324(5) 0.2868(5) 0.0572(4) 0.0462(18) Uani 1 1 d . . .
H22 H 0.5428 0.2813 0.0134 0.055 Uiso 1 1 calc R . .
C23 C 0.5542(5) 0.3548(5) 0.0971(4) 0.0502(19) Uani 1 1 d . . .
H23 H 0.5808 0.3958 0.0812 0.060 Uiso 1 1 calc R . .
C24 C 0.5373(4) 0.3640(4) 0.1615(4) 0.0401(16) Uani 1 1 d . . .
H24 H 0.5505 0.4111 0.1885 0.048 Uiso 1 1 calc R . .
O1 O 0.1910(2) 0.2632(2) 0.28722(19) 0.0214(8) Uani 1 1 d . . .
O2 O 0.1018(2) 0.3184(2) 0.17437(19) 0.0213(8) Uani 1 1 d . . .
O3 O 0.1389(2) 0.4535(2) 0.2311(2) 0.0238(8) Uani 1 1 d . . .
O4 O 0.2359(2) 0.4301(2) 0.35227(19) 0.0226(8) Uani 1 1 d . . .
O5 O 0.2780(2) 0.36114(19) 0.24892(18) 0.0195(7) Uani 1 1 d . . .
O6 O 0.2408(2) 0.2325(2) 0.16814(18) 0.0224(8) Uani 1 1 d . . .
O7 O 0.3039(2) 0.15622(19) 0.26401(19) 0.0198(7) Uani 1 1 d . . .
O8 O 0.3546(2) 0.2655(2) 0.36686(19) 0.0215(8) Uani 1 1 d . . .
C25 C 0.1321(3) 0.2082(3) 0.3016(3) 0.0223(11) Uani 1 1 d . . .
C26 C 0.1444(3) 0.2007(3) 0.3722(3) 0.0240(11) Uani 1 1 d . . .
C27 C 0.0856(4) 0.1491(4) 0.3878(4) 0.0339(14) Uani 1 1 d . . .
H27 H 0.0938 0.1442 0.4360 0.041 Uiso 1 1 calc R . .
C28 C 0.0149(4) 0.1038(4) 0.3353(4) 0.0388(15) Uani 1 1 d . . .
C29 C 0.0054(4) 0.1136(3) 0.2646(3) 0.0353(14) Uani 1 1 d . . .
H29 H -0.0421 0.0837 0.2277 0.042 Uiso 1 1 calc R . .
C30 C 0.0624(4) 0.1652(3) 0.2465(3) 0.0280(12) Uani 1 1 d . . .
C31 C -0.0450(5) 0.0446(4) 0.3548(4) 0.056(2) Uani 1 1 d DU . .
C32 C 0.0032(8) -0.0082(7) 0.3865(9) 0.149(7) Uani 1 1 d DU . .
H32A H -0.0283 -0.0370 0.4123 0.223 Uiso 1 1 calc R . .
H32B H 0.0598 0.0173 0.4194 0.223 Uiso 1 1 calc R . .
H32C H 0.0106 -0.0408 0.3492 0.223 Uiso 1 1 calc R . .
C33 C -0.1253(7) 0.0134(7) 0.2949(6) 0.137(6) Uani 1 1 d DU . .
H33A H -0.1138 -0.0216 0.2619 0.205 Uiso 1 1 calc R . .
H33B H -0.1465 0.0526 0.2700 0.205 Uiso 1 1 calc R . .
H33C H -0.1689 -0.0116 0.3129 0.205 Uiso 1 1 calc R . .
C34 C -0.0698(9) 0.0760(8) 0.4136(7) 0.149(7) Uani 1 1 d D . .
H34A H -0.0978 0.0364 0.4327 0.224 Uiso 1 1 calc R . .
H34B H -0.1098 0.1079 0.3958 0.224 Uiso 1 1 calc R . .
H34C H -0.0182 0.1043 0.4511 0.224 Uiso 1 1 calc R . .
C35 C 0.0485(4) 0.1665(3) 0.1676(3) 0.0265(12) Uani 1 1 d . . .
H35A H 0.1052 0.1838 0.1624 0.032 Uiso 1 1 calc R . .
H35B H 0.0263 0.1157 0.1427 0.032 Uiso 1 1 calc R . .
C36 C 0.0182(3) 0.2876(3) 0.1325(3) 0.0244(11) Uani 1 1 d . . .
C37 C -0.0122(4) 0.2130(3) 0.1299(3) 0.0250(11) Uani 1 1 d . . .
C38 C -0.0953(4) 0.1825(3) 0.0849(3) 0.0297(13) Uani 1 1 d . . .
H38 H -0.1171 0.1318 0.0820 0.036 Uiso 1 1 calc R . .
C39 C -0.1485(4) 0.2241(3) 0.0433(3) 0.0335(14) Uani 1 1 d . . .
C40 C -0.1149(4) 0.2986(3) 0.0477(3) 0.0328(14) Uani 1 1 d . . .
H40 H -0.1499 0.3273 0.0197 0.039 Uiso 1 1 calc R . .
C41 C -0.0315(4) 0.3320(3) 0.0920(3) 0.0285(12) Uani 1 1 d . . .
C42 C -0.2368(4) 0.1867(4) -0.0105(4) 0.0414(16) Uani 1 1 d . . .
C43 C -0.2912(6) 0.2413(5) -0.0389(7) 0.106(5) Uani 1 1 d . . .
H43A H -0.2615 0.2745 -0.0628 0.158 Uiso 1 1 calc R . .
H43B H -0.3001 0.2695 0.0004 0.158 Uiso 1 1 calc R . .
H43C H -0.3470 0.2153 -0.0728 0.158 Uiso 1 1 calc R . .
C44 C -0.2861(6) 0.1332(7) 0.0260(5) 0.095(4) Uani 1 1 d . . .
H44A H -0.3455 0.1146 -0.0058 0.142 Uiso 1 1 calc R . .
H44B H -0.2864 0.1591 0.0703 0.142 Uiso 1 1 calc R . .
H44C H -0.2573 0.0923 0.0364 0.142 Uiso 1 1 calc R . .
C45 C -0.2243(5) 0.1412(5) -0.0702(4) 0.066(3) Uani 1 1 d . . .
H45A H -0.2803 0.1132 -0.1021 0.100 Uiso 1 1 calc R . .
H45B H -0.1872 0.1075 -0.0508 0.100 Uiso 1 1 calc R . .
H45C H -0.1971 0.1731 -0.0966 0.100 Uiso 1 1 calc R . .
C46 C 0.0059(4) 0.4125(3) 0.0951(3) 0.0286(12) Uani 1 1 d . . .
H46A H 0.0674 0.4184 0.0994 0.034 Uiso 1 1 calc R . .
H46B H -0.0244 0.4286 0.0499 0.034 Uiso 1 1 calc R . .
C47 C 0.0646(3) 0.4780(3) 0.2218(3) 0.0246(11) Uani 1 1 d . . .
C48 C -0.0010(4) 0.4616(3) 0.1562(3) 0.0265(12) Uani 1 1 d . . .
C49 C -0.0763(4) 0.4870(3) 0.1484(3) 0.0323(13) Uani 1 1 d . . .
H49 H -0.1208 0.4764 0.1035 0.039 Uiso 1 1 calc R . .
C50 C -0.0882(4) 0.5270(4) 0.2038(4) 0.0381(15) Uani 1 1 d . . .
C51 C -0.0219(4) 0.5417(4) 0.2681(4) 0.0359(14) Uani 1 1 d . . .
H51 H -0.0300 0.5685 0.3068 0.043 Uiso 1 1 calc R . .
C52 C 0.0564(4) 0.5197(3) 0.2797(3) 0.0309(13) Uani 1 1 d . . .
C53 C -0.1737(5) 0.5515(5) 0.1968(4) 0.051(2) Uani 1 1 d D . .
C54 C -0.1566(7) 0.6312(6) 0.2236(6) 0.099(4) Uani 1 1 d D . .
H54A H -0.1308 0.6392 0.2754 0.148 Uiso 1 1 calc R . .
H54B H -0.2108 0.6481 0.2098 0.148 Uiso 1 1 calc R . .
H54C H -0.1168 0.6583 0.2032 0.148 Uiso 1 1 calc R . .
C55 C -0.2162(6) 0.5114(7) 0.2431(6) 0.107(5) Uani 1 1 d D . .
H55A H -0.2239 0.4587 0.2300 0.160 Uiso 1 1 calc R . .
H55B H -0.2725 0.5238 0.2364 0.160 Uiso 1 1 calc R . .
H55C H -0.1797 0.5258 0.2930 0.160 Uiso 1 1 calc R . .
C56 C -0.2331(5) 0.5393(6) 0.1205(5) 0.081(3) Uani 1 1 d D . .
H56A H -0.2061 0.5696 0.0928 0.121 Uiso 1 1 calc R . .
H56B H -0.2878 0.5526 0.1186 0.121 Uiso 1 1 calc R . .
H56C H -0.2439 0.4877 0.1007 0.121 Uiso 1 1 calc R . .
C57 C 0.1229(4) 0.5304(3) 0.3538(3) 0.0296(13) Uani 1 1 d . . .
H57A H 0.1095 0.5674 0.3843 0.036 Uiso 1 1 calc R . .
H57B H 0.1161 0.4840 0.3733 0.036 Uiso 1 1 calc R . .
C58 C 0.2685(4) 0.5027(3) 0.3584(3) 0.0276(12) Uani 1 1 d . . .
C59 C 0.2162(4) 0.5538(3) 0.3594(3) 0.0263(12) Uani 1 1 d . . .
C60 C 0.2535(4) 0.6278(3) 0.3652(3) 0.0346(14) Uani 1 1 d . . .
H60 H 0.2184 0.6624 0.3653 0.041 Uiso 1 1 calc R . .
C61 C 0.3382(4) 0.6532(3) 0.3708(3) 0.0357(14) Uani 1 1 d . B .
C62 C 0.3865(4) 0.6015(3) 0.3674(3) 0.0306(13) Uani 1 1 d . . .
H62 H 0.4446 0.6172 0.3698 0.037 Uiso 1 1 calc R . .
C63 C 0.3533(3) 0.5271(3) 0.3606(3) 0.0240(11) Uani 1 1 d . . .
C64 C 0.3760(5) 0.7357(4) 0.3810(4) 0.0518(16) Uani 1 1 d DU . .
C65 C 0.3737(9) 0.7701(6) 0.4492(6) 0.071(3) Uani 0.804(9) 1 d PDU B 1
H65A H 0.4125 0.7519 0.4885 0.107 Uiso 0.804(9) 1 calc PR B 1
H65B H 0.3148 0.7580 0.4504 0.107 Uiso 0.804(9) 1 calc PR B 1
H65C H 0.3921 0.8232 0.4539 0.107 Uiso 0.804(9) 1 calc PR B 1
C66 C 0.3311(9) 0.7692(6) 0.3181(7) 0.091(4) Uani 0.804(9) 1 d PDU B 1
H66A H 0.3371 0.7452 0.2753 0.136 Uiso 0.804(9) 1 calc PR B 1
H66B H 0.3571 0.8214 0.3254 0.136 Uiso 0.804(9) 1 calc PR B 1
H66C H 0.2699 0.7630 0.3125 0.136 Uiso 0.804(9) 1 calc PR B 1
C67 C 0.4783(7) 0.7506(6) 0.3945(7) 0.073(3) Uani 0.804(9) 1 d PDU B 1
H67A H 0.4880 0.7355 0.3504 0.110 Uiso 0.804(9) 1 calc PR B 1
H67B H 0.5056 0.7227 0.4310 0.110 Uiso 0.804(9) 1 calc PR B 1
H67C H 0.5032 0.8028 0.4104 0.110 Uiso 0.804(9) 1 calc PR B 1
C65A C 0.446(2) 0.765(2) 0.4475(14) 0.066(6) Uani 0.196(9) 1 d PDU B 2
H65D H 0.4668 0.7250 0.4707 0.098 Uiso 0.196(9) 1 calc PR B 2
H65E H 0.4246 0.7940 0.4786 0.098 Uiso 0.196(9) 1 calc PR B 2
H65F H 0.4929 0.7964 0.4379 0.098 Uiso 0.196(9) 1 calc PR B 2
C66A C 0.3034(19) 0.7783(19) 0.366(2) 0.064(6) Uani 0.196(9) 1 d PDU B 2
H66D H 0.2740 0.7729 0.3146 0.095 Uiso 0.196(9) 1 calc PR B 2
H66E H 0.3278 0.8300 0.3848 0.095 Uiso 0.196(9) 1 calc PR B 2
H66F H 0.2621 0.7591 0.3887 0.095 Uiso 0.196(9) 1 calc PR B 2
C67A C 0.423(3) 0.749(2) 0.3223(17) 0.065(5) Uani 0.196(9) 1 d PDU B 2
H67D H 0.3994 0.7078 0.2835 0.097 Uiso 0.196(9) 1 calc PR B 2
H67E H 0.4849 0.7528 0.3443 0.097 Uiso 0.196(9) 1 calc PR B 2
H67F H 0.4122 0.7941 0.3035 0.097 Uiso 0.196(9) 1 calc PR B 2
C68 C 0.4055(3) 0.4733(3) 0.3464(3) 0.0238(11) Uani 1 1 d . . .
H68A H 0.3862 0.4258 0.3603 0.029 Uiso 1 1 calc R . .
H68B H 0.4673 0.4918 0.3742 0.029 Uiso 1 1 calc R . .
C69 C 0.3257(3) 0.4106(3) 0.2197(3) 0.0198(10) Uani 1 1 d . . .
C70 C 0.3927(3) 0.4639(3) 0.2678(3) 0.0223(11) Uani 1 1 d . . .
C71 C 0.4423(3) 0.5131(3) 0.2410(3) 0.0250(11) Uani 1 1 d . . .
H71 H 0.4885 0.5487 0.2734 0.030 Uiso 1 1 calc R . .
C72 C 0.4272(4) 0.5123(3) 0.1688(3) 0.0272(12) Uani 1 1 d . . .
C73 C 0.3595(4) 0.4566(3) 0.1230(3) 0.0262(12) Uani 1 1 d . . .
H73 H 0.3480 0.4543 0.0733 0.031 Uiso 1 1 calc R . .
C74 C 0.3090(3) 0.4050(3) 0.1466(3) 0.0212(11) Uani 1 1 d . . .
C75 C 0.4783(4) 0.5722(3) 0.1424(3) 0.0330(14) Uani 1 1 d . . .
C76 C 0.4634(10) 0.5565(6) 0.0653(6) 0.131(6) Uani 1 1 d . . .
H76A H 0.4026 0.5541 0.0386 0.197 Uiso 1 1 calc R . .
H76B H 0.4783 0.5097 0.0549 0.197 Uiso 1 1 calc R . .
H76C H 0.4994 0.5953 0.0516 0.197 Uiso 1 1 calc R . .
C77 C 0.5737(5) 0.5823(6) 0.1831(6) 0.083(3) Uani 1 1 d . . .
H77A H 0.5908 0.5351 0.1804 0.125 Uiso 1 1 calc R . .
H77B H 0.5854 0.6017 0.2328 0.125 Uiso 1 1 calc R . .
H77C H 0.6067 0.6165 0.1623 0.125 Uiso 1 1 calc R . .
C78 C 0.4531(7) 0.6435(5) 0.1574(7) 0.088(4) Uani 1 1 d . . .
H78A H 0.4932 0.6836 0.1493 0.132 Uiso 1 1 calc R . .
H78B H 0.4552 0.6511 0.2068 0.132 Uiso 1 1 calc R . .
H78C H 0.3945 0.6420 0.1258 0.132 Uiso 1 1 calc R . .
C79 C 0.2357(3) 0.3499(3) 0.0913(3) 0.0224(11) Uani 1 1 d . . .
H79A H 0.1885 0.3384 0.1110 0.027 Uiso 1 1 calc R . .
H79B H 0.2138 0.3743 0.0495 0.027 Uiso 1 1 calc R . .
C80 C 0.2518(3) 0.2200(3) 0.1045(3) 0.0219(11) Uani 1 1 d . . .
C81 C 0.2533(3) 0.2784(3) 0.0654(3) 0.0215(11) Uani 1 1 d . . .
C82 C 0.2611(4) 0.2644(3) -0.0013(3) 0.0271(12) Uani 1 1 d . . .
H82 H 0.2628 0.3032 -0.0285 0.033 Uiso 1 1 calc R . .
C83 C 0.2666(4) 0.1958(3) -0.0300(3) 0.0263(12) Uani 1 1 d . . .
C84 C 0.2647(4) 0.1400(3) 0.0121(3) 0.0277(12) Uani 1 1 d . . .
H84 H 0.2693 0.0930 -0.0056 0.033 Uiso 1 1 calc R . .
C85 C 0.2562(3) 0.1508(3) 0.0787(3) 0.0232(11) Uani 1 1 d . . .
C86 C 0.2681(4) 0.1821(4) -0.1052(3) 0.0335(14) Uani 1 1 d . . .
C87 C 0.3347(6) 0.2425(5) -0.1162(4) 0.061(2) Uani 1 1 d . . .
H87A H 0.3179 0.2894 -0.1110 0.092 Uiso 1 1 calc R . .
H87B H 0.3377 0.2320 -0.1639 0.092 Uiso 1 1 calc R . .
H87C H 0.3913 0.2446 -0.0808 0.092 Uiso 1 1 calc R . .
C88 C 0.2882(6) 0.1077(5) -0.1223(4) 0.061(2) Uani 1 1 d . . .
H88A H 0.3431 0.1040 -0.0877 0.091 Uiso 1 1 calc R . .
H88B H 0.2922 0.1027 -0.1700 0.091 Uiso 1 1 calc R . .
H88C H 0.2422 0.0689 -0.1202 0.091 Uiso 1 1 calc R . .
C89 C 0.1784(5) 0.1821(5) -0.1570(4) 0.053(2) Uani 1 1 d . . .
H89A H 0.1358 0.1438 -0.1493 0.079 Uiso 1 1 calc R . .
H89B H 0.1780 0.1727 -0.2058 0.079 Uiso 1 1 calc R . .
H89C H 0.1640 0.2297 -0.1489 0.079 Uiso 1 1 calc R . .
C90 C 0.2490(4) 0.0874(3) 0.1205(3) 0.0251(11) Uani 1 1 d . . .
H90A H 0.2269 0.0411 0.0870 0.030 Uiso 1 1 calc R . .
H90B H 0.2068 0.0923 0.1448 0.030 Uiso 1 1 calc R . .
C91 C 0.3599(4) 0.1203(3) 0.2444(3) 0.0249(11) Uani 1 1 d . . .
C92 C 0.3348(4) 0.0837(3) 0.1756(3) 0.0262(12) Uani 1 1 d . . .
C93 C 0.3925(4) 0.0480(3) 0.1565(3) 0.0234(11) Uani 1 1 d . . .
H93 H 0.3752 0.0222 0.1099 0.028 Uiso 1 1 calc R . .
C94 C 0.4750(4) 0.0488(3) 0.2037(3) 0.0292(12) Uani 1 1 d . . .
C95 C 0.4974(4) 0.0866(3) 0.2723(3) 0.0297(13) Uani 1 1 d . . .
H95 H 0.5527 0.0870 0.3052 0.036 Uiso 1 1 calc R . .
C96 C 0.4435(3) 0.1235(3) 0.2949(3) 0.0214(11) Uani 1 1 d . . .
C97 C 0.5352(4) 0.0073(4) 0.1803(4) 0.0345(14) Uani 1 1 d . . .
C98 C 0.5357(7) 0.0217(6) 0.1080(5) 0.086(4) Uani 1 1 d . . .
H98A H 0.5716 -0.0075 0.0927 0.129 Uiso 1 1 calc R . .
H98B H 0.5591 0.0736 0.1099 0.129 Uiso 1 1 calc R . .
H98C H 0.4768 0.0085 0.0742 0.129 Uiso 1 1 calc R . .
C99 C 0.6263(5) 0.0282(5) 0.2320(5) 0.068(3) Uani 1 1 d . . .
H99A H 0.6283 0.0099 0.2767 0.101 Uiso 1 1 calc R . .
H99B H 0.6451 0.0815 0.2410 0.101 Uiso 1 1 calc R . .
H99C H 0.6645 0.0068 0.2119 0.101 Uiso 1 1 calc R . .
C100 C 0.5043(5) -0.0723(4) 0.1783(5) 0.058(2) Uani 1 1 d . . .
H10A H 0.5437 -0.0993 0.1655 0.086 Uiso 1 1 calc R . .
H10B H 0.4464 -0.0884 0.1430 0.086 Uiso 1 1 calc R . .
H10C H 0.5023 -0.0816 0.2251 0.086 Uiso 1 1 calc R . .
C101 C 0.4714(3) 0.1666(3) 0.3667(3) 0.0243(11) Uani 1 1 d . . .
H10D H 0.4872 0.2187 0.3621 0.029 Uiso 1 1 calc R . .
H10E H 0.5245 0.1526 0.3961 0.029 Uiso 1 1 calc R . .
C102 C 0.3526(3) 0.2081(3) 0.4062(3) 0.0214(11) Uani 1 1 d . . .
C103 C 0.4081(3) 0.1596(3) 0.4071(3) 0.0239(11) Uani 1 1 d . . .
C104 C 0.4031(4) 0.1020(3) 0.4457(3) 0.0278(12) Uani 1 1 d . . .
H104 H 0.4393 0.0683 0.4457 0.033 Uiso 1 1 calc R . .
C105 C 0.3468(4) 0.0916(3) 0.4846(3) 0.0307(13) Uani 1 1 d . . .
C106 C 0.2928(4) 0.1411(3) 0.4819(3) 0.0281(12) Uani 1 1 d . . .
H106 H 0.2542 0.1354 0.5079 0.034 Uiso 1 1 calc R . .
C107 C 0.2939(3) 0.1983(3) 0.4424(3) 0.0220(11) Uani 1 1 d . . .
C108 C 0.3452(5) 0.0275(4) 0.5278(4) 0.0468(18) Uani 1 1 d . . .
C109 C 0.3431(12) -0.0433(6) 0.4821(8) 0.149(7) Uani 1 1 d . . .
H10D H 0.3599 -0.0799 0.5128 0.223 Uiso 1 1 calc R . .
H10E H 0.3834 -0.0331 0.4560 0.223 Uiso 1 1 calc R . .
H10F H 0.2847 -0.0621 0.4484 0.223 Uiso 1 1 calc R . .
C110 C 0.4326(6) 0.0392(7) 0.5863(7) 0.114(5) Uani 1 1 d . . .
H11A H 0.4379 0.0798 0.6224 0.170 Uiso 1 1 calc R . .
H11B H 0.4786 0.0507 0.5660 0.170 Uiso 1 1 calc R . .
H11C H 0.4374 -0.0053 0.6080 0.170 Uiso 1 1 calc R . .
C111 C 0.2779(7) 0.0214(6) 0.5590(7) 0.108(5) Uani 1 1 d . . .
H11D H 0.2898 0.0642 0.5946 0.162 Uiso 1 1 calc R . .
H11E H 0.2759 -0.0228 0.5816 0.162 Uiso 1 1 calc R . .
H11F H 0.2223 0.0185 0.5219 0.162 Uiso 1 1 calc R . .
C112 C 0.2242(3) 0.2423(3) 0.4315(3) 0.0244(11) Uani 1 1 d . . .
H11G H 0.2108 0.2505 0.4758 0.029 Uiso 1 1 calc R . .
H11H H 0.2443 0.2904 0.4191 0.029 Uiso 1 1 calc R . .
N5 N 0.0797(7) 0.0058(6) -0.0633(7) 0.134(5) Uani 1 1 d . . .
C113 C 0.0556(6) 0.0584(6) -0.0490(6) 0.076(3) Uani 1 1 d . . .
C114 C 0.0306(6) 0.1249(6) -0.0314(5) 0.074(3) Uani 1 1 d . . .
H11G H 0.0789 0.1663 -0.0228 0.111 Uiso 1 1 calc R . .
H11H H 0.0147 0.1225 0.0115 0.111 Uiso 1 1 calc R . .
H11I H -0.0188 0.1312 -0.0707 0.111 Uiso 1 1 calc R . .
N6 N 0.6409(6) 0.6157(6) 0.3847(5) 0.098(3) Uani 1 1 d . . .
C115 C 0.6259(5) 0.6030(5) 0.4350(5) 0.066(2) Uani 1 1 d . . .
C116 C 0.6040(5) 0.5903(5) 0.4968(4) 0.058(2) Uani 1 1 d . . .
H11J H 0.5874 0.6335 0.5146 0.088 Uiso 1 1 calc R . .
H11K H 0.6539 0.5805 0.5334 0.088 Uiso 1 1 calc R . .
H11L H 0.5558 0.5482 0.4847 0.088 Uiso 1 1 calc R . .
N7 N 0.1862(6) 0.5471(5) 0.0436(4) 0.098(3) Uani 1 1 d . . .
C117 C 0.2075(5) 0.5634(5) 0.1021(5) 0.055(2) Uani 1 1 d . . .
C118 C 0.2382(5) 0.5858(4) 0.1792(4) 0.0523(19) Uani 1 1 d . . .
H11M H 0.2835 0.5601 0.2018 0.078 Uiso 1 1 calc R . .
H11N H 0.1902 0.5736 0.1971 0.078 Uiso 1 1 calc R . .
H11O H 0.2614 0.6385 0.1901 0.078 Uiso 1 1 calc R . .
C119 C 0.1941(8) 0.0121(7) 0.2910(7) 0.038(3) Uani 0.50 1 d PD . .
H11P H 0.1796 0.0132 0.3351 0.045 Uiso 0.50 1 calc PR . .
H11Q H 0.2200 0.0620 0.2861 0.045 Uiso 0.50 1 calc PR . .
Cl1 Cl 0.2599(12) -0.0507(10) 0.2858(8) 0.348(11) Uani 0.50 1 d PDU . .
Cl2 Cl 0.1067(7) -0.0290(6) 0.2171(6) 0.191(5) Uani 0.50 1 d PD . .
C120 C 0.2793(13) 0.2477(17) 0.650(3) 0.59(3) Uani 1 1 d DU . .
H12A H 0.2829 0.2918 0.6821 0.710 Uiso 1 1 calc R . .
H12B H 0.2995 0.2631 0.6110 0.710 Uiso 1 1 calc R . .
Cl3 Cl 0.3420(6) 0.1893(6) 0.6965(4) 0.333(5) Uani 1 1 d DU . .
Cl4 Cl 0.1724(6) 0.1960(4) 0.6155(4) 0.262(3) Uani 1 1 d DU . .
C121 C -0.0381(6) 0.3398(7) -0.1149(6) 0.111(5) Uani 1 1 d D . .
H12A H -0.0244 0.3851 -0.1345 0.133 Uiso 1 1 calc R . .
H12B H -0.0733 0.3489 -0.0850 0.133 Uiso 1 1 calc R . .
Cl5 Cl 0.0550(2) 0.3207(2) -0.06334(18) 0.1220(12) Uani 1 1 d D . .
Cl6 Cl -0.0969(3) 0.2724(3) -0.1828(3) 0.198(2) Uani 1 1 d D . .

loop_
_atom_site_aniso_label
_atom_site_aniso_U_11
_atom_site_aniso_U_22
_atom_site_aniso_U_33
_atom_site_aniso_U_23
_atom_site_aniso_U_13
_atom_site_aniso_U_12
W1 0.01670(11) 0.01983(12) 0.02016(11) 0.00630(8) 0.00389(8) 0.00799(8)
W2 0.01780(11) 0.02006(12) 0.01947(11) 0.00893(8) 0.00530(8) 0.00911(8)
N1 0.021(2) 0.024(2) 0.027(2) 0.0086(19) 0.0091(18) 0.0099(18)
N2 0.023(2) 0.049(3) 0.034(3) 0.014(2) 0.014(2) 0.012(2)
C1 0.036(4) 0.123(8) 0.034(4) -0.002(4) 0.018(3) 0.019(4)
C2 0.045(4) 0.064(5) 0.034(3) 0.015(3) 0.012(3) 0.025(3)
C3 0.072(8) 0.091(13) 0.032(6) 0.028(8) 0.016(6) 0.039(10)
C4 0.093(10) 0.125(15) 0.048(8) 0.010(10) 0.037(6) 0.042(11)
C5 0.087(9) 0.142(18) 0.058(8) 0.005(11) 0.051(8) 0.025(12)
C6 0.058(7) 0.109(14) 0.054(7) 0.021(9) 0.035(6) 0.022(9)
C3A 0.048(7) 0.068(11) 0.031(6) 0.018(6) 0.009(5) 0.022(7)
C4A 0.065(9) 0.106(13) 0.034(7) -0.001(8) 0.017(6) 0.032(9)
C5A 0.049(8) 0.086(12) 0.063(9) -0.001(8) 0.024(7) 0.029(8)
C6A 0.039(7) 0.078(11) 0.041(7) 0.010(7) 0.020(5) 0.020(7)
C7 0.021(3) 0.043(4) 0.047(4) 0.011(3) 0.014(3) 0.010(2)
C8 0.033(5) 0.118(9) 0.240(14) 0.128(9) -0.003(6) -0.006(5)
C9 0.047(6) 0.130(11) 0.295(17) 0.128(11) -0.006(8) -0.030(6)
C10 0.030(4) 0.094(7) 0.096(7) -0.012(5) 0.009(4) -0.001(4)
C11 0.040(4) 0.131(9) 0.055(5) 0.031(5) -0.001(4) 0.006(5)
C12 0.033(4) 0.097(7) 0.069(6) 0.047(5) 0.002(4) 0.002(4)
N3 0.019(2) 0.023(2) 0.024(2) 0.0128(18) 0.0080(18) 0.0106(17)
N4 0.020(2) 0.036(3) 0.028(2) 0.010(2) 0.0103(19) 0.010(2)
C13 0.022(3) 0.037(3) 0.029(3) 0.013(2) 0.006(2) 0.011(2)
C14 0.027(4) 0.124(8) 0.036(4) 0.008(4) 0.010(3) 0.014(4)
C15 0.024(4) 0.191(13) 0.049(5) 0.004(6) 0.009(4) 0.005(5)
C16 0.037(4) 0.127(9) 0.031(4) 0.005(5) -0.003(3) -0.002(5)
C17 0.041(4) 0.053(4) 0.028(3) 0.010(3) 0.006(3) 0.013(3)
C18 0.027(3) 0.032(3) 0.030(3) 0.010(2) 0.009(2) 0.009(2)
C19 0.020(3) 0.038(3) 0.025(3) 0.012(2) 0.008(2) 0.014(2)
C20 0.038(3) 0.034(4) 0.035(3) 0.008(3) 0.015(3) 0.005(3)
C21 0.046(4) 0.056(5) 0.034(4) 0.000(3) 0.014(3) 0.011(3)
C22 0.045(4) 0.070(5) 0.032(4) 0.016(3) 0.019(3) 0.019(4)
C23 0.055(5) 0.059(5) 0.046(4) 0.025(4) 0.025(4) 0.010(4)
C24 0.045(4) 0.038(4) 0.043(4) 0.015(3) 0.020(3) 0.009(3)
O1 0.0228(19) 0.0189(19) 0.0251(19) 0.0088(15) 0.0093(15) 0.0065(15)
O2 0.0169(17) 0.024(2) 0.0227(18) 0.0082(15) 0.0027(14) 0.0080(14)
O3 0.0231(19) 0.024(2) 0.0248(19) 0.0059(15) 0.0053(15) 0.0117(15)
O4 0.0238(19) 0.0205(19) 0.0206(18) 0.0039(15) 0.0024(15) 0.0069(15)
O5 0.0198(18) 0.0200(19) 0.0209(18) 0.0095(14) 0.0073(14) 0.0065(14)
O6 0.027(2) 0.025(2) 0.0178(18) 0.0093(15) 0.0070(15) 0.0099(16)
O7 0.0207(18) 0.0152(18) 0.0264(19) 0.0082(14) 0.0082(15) 0.0084(14)
O8 0.0225(19) 0.0209(19) 0.0224(19) 0.0092(15) 0.0052(15) 0.0093(15)
C25 0.020(3) 0.020(3) 0.030(3) 0.010(2) 0.008(2) 0.007(2)
C26 0.022(3) 0.028(3) 0.027(3) 0.013(2) 0.010(2) 0.010(2)
C27 0.030(3) 0.040(4) 0.037(3) 0.019(3) 0.014(3) 0.010(3)
C28 0.028(3) 0.041(4) 0.048(4) 0.021(3) 0.013(3) 0.000(3)
C29 0.027(3) 0.033(3) 0.040(4) 0.011(3) 0.004(3) 0.002(3)
C30 0.024(3) 0.032(3) 0.030(3) 0.012(2) 0.007(2) 0.010(2)
C31 0.038(4) 0.059(5) 0.067(5) 0.032(4) 0.017(4) -0.011(3)
C32 0.090(8) 0.108(10) 0.262(18) 0.141(12) 0.056(10) 0.009(7)
C33 0.083(7) 0.154(12) 0.107(9) 0.061(8) -0.012(6) -0.085(7)
C34 0.151(13) 0.172(15) 0.106(10) 0.000(10) 0.084(10) -0.082(11)
C35 0.025(3) 0.024(3) 0.027(3) 0.006(2) 0.003(2) 0.007(2)
C36 0.019(3) 0.028(3) 0.023(3) 0.002(2) 0.001(2) 0.008(2)
C37 0.025(3) 0.025(3) 0.024(3) 0.004(2) 0.006(2) 0.008(2)
C38 0.024(3) 0.025(3) 0.035(3) 0.005(2) 0.004(2) 0.003(2)
C39 0.025(3) 0.034(3) 0.036(3) -0.001(3) 0.004(2) 0.007(2)
C40 0.023(3) 0.036(3) 0.034(3) 0.008(3) -0.003(2) 0.013(2)
C41 0.026(3) 0.032(3) 0.025(3) 0.008(2) 0.002(2) 0.010(2)
C42 0.020(3) 0.042(4) 0.050(4) 0.002(3) -0.004(3) 0.005(3)
C43 0.043(5) 0.055(6) 0.157(11) -0.007(6) -0.047(6) 0.015(4)
C44 0.050(5) 0.141(11) 0.058(6) 0.018(6) 0.000(4) -0.039(6)
C45 0.043(4) 0.081(7) 0.052(5) -0.015(4) -0.003(4) 0.000(4)
C46 0.027(3) 0.026(3) 0.028(3) 0.012(2) -0.001(2) 0.011(2)
C47 0.024(3) 0.020(3) 0.032(3) 0.013(2) 0.006(2) 0.012(2)
C48 0.025(3) 0.020(3) 0.032(3) 0.010(2) 0.004(2) 0.008(2)
C49 0.025(3) 0.032(3) 0.038(3) 0.015(3) 0.004(2) 0.010(2)
C50 0.030(3) 0.040(4) 0.051(4) 0.022(3) 0.012(3) 0.021(3)
C51 0.030(3) 0.042(4) 0.041(4) 0.011(3) 0.011(3) 0.020(3)
C52 0.031(3) 0.023(3) 0.040(3) 0.009(2) 0.009(3) 0.011(2)
C53 0.039(4) 0.070(6) 0.057(5) 0.023(4) 0.017(4) 0.036(4)
C54 0.098(9) 0.115(10) 0.104(9) 0.026(7) 0.025(7) 0.089(8)
C55 0.058(6) 0.188(14) 0.120(10) 0.094(9) 0.053(7) 0.070(8)
C56 0.046(5) 0.139(10) 0.069(6) 0.033(6) 0.008(4) 0.063(6)
C57 0.032(3) 0.026(3) 0.032(3) 0.003(2) 0.009(2) 0.017(2)
C58 0.034(3) 0.035(3) 0.012(2) 0.005(2) -0.001(2) 0.017(2)
C59 0.027(3) 0.032(3) 0.018(3) 0.000(2) 0.002(2) 0.013(2)
C60 0.042(4) 0.027(3) 0.032(3) 0.003(3) 0.006(3) 0.013(3)
C61 0.045(4) 0.026(3) 0.029(3) 0.002(2) 0.006(3) 0.004(3)
C62 0.031(3) 0.033(3) 0.024(3) 0.005(2) 0.003(2) 0.006(2)
C63 0.024(3) 0.031(3) 0.015(2) 0.008(2) 0.001(2) 0.008(2)
C64 0.064(4) 0.027(3) 0.061(4) 0.010(3) 0.017(3) 0.008(3)
C65 0.090(7) 0.032(5) 0.079(5) -0.015(4) 0.024(5) -0.001(5)
C66 0.108(7) 0.039(6) 0.087(5) 0.026(5) -0.015(6) -0.003(6)
C67 0.065(4) 0.035(5) 0.108(8) 0.002(5) 0.024(5) -0.007(4)
C65A 0.073(10) 0.032(10) 0.075(7) 0.003(10) 0.009(7) -0.002(9)
C66A 0.081(10) 0.019(11) 0.086(13) 0.014(12) 0.017(9) 0.015(8)
C67A 0.079(11) 0.029(10) 0.083(9) 0.022(10) 0.032(7) -0.010(10)
C68 0.021(3) 0.025(3) 0.022(3) 0.007(2) 0.002(2) 0.005(2)
C69 0.022(3) 0.018(3) 0.024(3) 0.010(2) 0.011(2) 0.010(2)
C70 0.018(2) 0.022(3) 0.026(3) 0.008(2) 0.003(2) 0.007(2)
C71 0.022(3) 0.025(3) 0.026(3) 0.006(2) 0.005(2) 0.007(2)
C72 0.030(3) 0.023(3) 0.034(3) 0.011(2) 0.014(2) 0.010(2)
C73 0.034(3) 0.029(3) 0.021(3) 0.011(2) 0.010(2) 0.015(2)
C74 0.020(2) 0.018(3) 0.026(3) 0.008(2) 0.004(2) 0.009(2)
C75 0.038(3) 0.032(3) 0.033(3) 0.016(3) 0.015(3) 0.007(3)
C76 0.209(15) 0.089(8) 0.073(7) -0.007(6) 0.083(9) -0.083(9)
C77 0.038(5) 0.113(9) 0.107(8) 0.074(7) 0.026(5) 0.008(5)
C78 0.110(8) 0.044(5) 0.156(11) 0.054(6) 0.092(8) 0.030(5)
C79 0.024(3) 0.023(3) 0.020(3) 0.007(2) 0.005(2) 0.009(2)
C80 0.018(2) 0.024(3) 0.025(3) 0.006(2) 0.005(2) 0.009(2)
C81 0.023(3) 0.020(3) 0.021(3) 0.007(2) 0.005(2) 0.008(2)
C82 0.030(3) 0.031(3) 0.022(3) 0.011(2) 0.007(2) 0.011(2)
C83 0.029(3) 0.025(3) 0.026(3) 0.006(2) 0.008(2) 0.010(2)
C84 0.029(3) 0.023(3) 0.030(3) 0.004(2) 0.007(2) 0.011(2)
C85 0.023(3) 0.019(3) 0.027(3) 0.008(2) 0.004(2) 0.007(2)
C86 0.045(4) 0.034(3) 0.025(3) 0.008(2) 0.012(3) 0.015(3)
C87 0.072(6) 0.073(6) 0.040(4) 0.007(4) 0.030(4) -0.001(5)
C88 0.103(7) 0.065(6) 0.037(4) 0.012(4) 0.036(4) 0.053(5)
C89 0.056(5) 0.068(6) 0.030(4) 0.004(3) 0.005(3) 0.023(4)
C90 0.027(3) 0.020(3) 0.027(3) 0.001(2) 0.007(2) 0.007(2)
C91 0.025(3) 0.023(3) 0.033(3) 0.010(2) 0.013(2) 0.014(2)
C92 0.027(3) 0.021(3) 0.034(3) 0.011(2) 0.010(2) 0.009(2)
C93 0.034(3) 0.013(2) 0.024(3) 0.005(2) 0.009(2) 0.005(2)
C94 0.030(3) 0.023(3) 0.039(3) 0.009(2) 0.013(3) 0.014(2)
C95 0.023(3) 0.040(4) 0.028(3) 0.010(3) 0.006(2) 0.013(2)
C96 0.030(3) 0.014(2) 0.024(3) 0.010(2) 0.008(2) 0.012(2)
C97 0.033(3) 0.033(3) 0.043(4) 0.004(3) 0.014(3) 0.019(3)
C98 0.116(9) 0.123(9) 0.075(7) 0.047(6) 0.064(7) 0.091(8)
C99 0.031(4) 0.075(6) 0.088(6) -0.035(5) 0.017(4) 0.017(4)
C100 0.046(4) 0.037(4) 0.096(7) 0.005(4) 0.027(4) 0.020(3)
C101 0.021(3) 0.028(3) 0.026(3) 0.013(2) 0.005(2) 0.014(2)
C102 0.023(3) 0.022(3) 0.020(3) 0.012(2) 0.005(2) 0.009(2)
C103 0.023(3) 0.028(3) 0.021(3) 0.009(2) 0.003(2) 0.010(2)
C104 0.030(3) 0.024(3) 0.029(3) 0.009(2) 0.007(2) 0.011(2)
C105 0.034(3) 0.027(3) 0.032(3) 0.015(2) 0.008(2) 0.010(2)
C106 0.028(3) 0.034(3) 0.028(3) 0.016(2) 0.013(2) 0.009(2)
C107 0.022(3) 0.023(3) 0.022(3) 0.010(2) 0.004(2) 0.009(2)
C108 0.059(5) 0.036(4) 0.055(5) 0.033(3) 0.021(4) 0.019(3)
C109 0.31(2) 0.046(7) 0.174(14) 0.058(8) 0.165(16) 0.065(10)
C110 0.064(6) 0.150(11) 0.159(12) 0.139(10) 0.038(7) 0.051(7)
C111 0.089(8) 0.129(10) 0.181(12) 0.137(10) 0.095(9) 0.072(7)
C112 0.026(3) 0.027(3) 0.026(3) 0.012(2) 0.012(2) 0.009(2)
N5 0.100(8) 0.062(7) 0.203(13) -0.020(8) 0.017(8) 0.003(6)
C113 0.053(5) 0.065(7) 0.094(8) 0.006(6) 0.015(5) -0.009(5)
C114 0.063(6) 0.084(7) 0.073(6) -0.003(5) 0.019(5) 0.020(5)
N6 0.086(7) 0.135(9) 0.062(5) 0.038(6) 0.020(5) -0.003(6)
C115 0.045(5) 0.079(7) 0.053(5) 0.014(5) -0.004(4) -0.004(4)
C116 0.066(5) 0.061(5) 0.031(4) 0.008(3) 0.001(3) -0.004(4)
N7 0.122(8) 0.106(7) 0.050(5) 0.018(5) -0.017(5) 0.069(6)
C117 0.045(4) 0.055(5) 0.062(5) 0.025(4) 0.002(4) 0.026(4)
C118 0.056(5) 0.050(5) 0.051(5) 0.021(4) 0.015(4) 0.011(4)
C119 0.043(7) 0.031(7) 0.048(8) 0.025(6) 0.023(6) 0.009(6)
Cl1 0.43(3) 0.33(2) 0.172(13) 0.048(13) -0.008(15) 0.015(19)
Cl2 0.186(10) 0.166(10) 0.227(12) -0.018(9) 0.078(9) 0.055(8)
C120 0.45(3) 0.58(4) 0.67(5) 0.31(4) 0.13(3) -0.07(2)
Cl3 0.330(9) 0.419(14) 0.232(8) -0.112(9) 0.150(7) 0.004(9)
Cl4 0.373(9) 0.248(8) 0.270(8) 0.075(6) 0.229(8) 0.095(7)
C121 0.070(7) 0.091(9) 0.161(13) -0.010(9) 0.028(8) 0.026(6)
Cl5 0.086(2) 0.169(4) 0.095(2) 0.026(2) 0.0053(18) 0.030(2)
Cl6 0.167(5) 0.176(5) 0.155(4) -0.001(4) -0.055(3) 0.008(4)

loop_
_atom_type_symbol
_atom_type_description
_atom_type_scat_dispersion_real
_atom_type_scat_dispersion_imag
_atom_type_scat_source
C C 0.0033 0.0016 'International Tables Vol C Tables 4.2.6.8 and 6.1.1.4'
H H 0.0000 0.0000 'International Tables Vol C Tables 4.2.6.8 and 6.1.1.4'
N N 0.0061 0.0033 'International Tables Vol C Tables 4.2.6.8 and 6.1.1.4'
O O 0.0106 0.0060 'International Tables Vol C Tables 4.2.6.8 and 6.1.1.4'
W W -0.8490 6.8722 'International Tables Vol C Tables 4.2.6.8 and 6.1.1.4'
Cl Cl 0.1484 0.1585 'International Tables Vol C Tables 4.2.6.8 and 6.1.1.4'

loop_
_geom_angle_atom_site_label_1
_geom_angle_atom_site_label_2
_geom_angle_atom_site_label_3
_geom_angle
_geom_angle_site_symmetry_1
_geom_angle_site_symmetry_3
_geom_angle_publ_flag
N1 W1 O2 100.43(18) . . ?
N1 W1 O4 96.26(18) . . ?
O2 W1 O4 160.41(16) . . ?
N1 W1 O3 99.61(18) . . ?
O2 W1 O3 84.38(16) . . ?
O4 W1 O3 82.77(15) . . ?
N1 W1 O1 94.90(18) . . ?
O2 W1 O1 85.41(15) . . ?
O4 W1 O1 103.40(15) . . ?
O3 W1 O1 163.55(15) . . ?
N1 W1 O5 163.89(17) . . ?
O2 W1 O5 85.79(14) . . ?
O4 W1 O5 80.87(14) . . ?
O3 W1 O5 95.76(14) . . ?
O1 W1 O5 70.62(13) . . ?
N3 W2 O6 99.81(18) . . ?
N3 W2 O8 95.65(18) . . ?
O6 W2 O8 161.79(16) . . ?
N3 W2 O7 99.60(18) . . ?
O6 W2 O7 83.87(15) . . ?
O8 W2 O7 84.11(15) . . ?
N3 W2 O5 94.64(17) . . ?
O6 W2 O5 83.97(15) . . ?
O8 W2 O5 104.40(14) . . ?
O7 W2 O5 162.65(14) . . ?
N3 W2 O1 163.30(18) . . ?
O6 W2 O1 86.92(15) . . ?
O8 W2 O1 80.86(14) . . ?
O7 W2 O1 96.30(14) . . ?
O5 W2 O1 70.71(13) . . ?
N2 N1 W1 175.0(4) . . ?
N1 N2 C1 120.0(5) . . ?
N1 N2 C7 119.4(5) . . ?
C1 N2 C7 119.6(5) . . ?
C2 C1 N2 122.2(6) . . ?
C2 C1 C6 113.2(8) . . ?
N2 C1 C6 115.5(8) . . ?
C2 C1 C6A 115.8(8) . . ?
N2 C1 C6A 116.0(7) . . ?
C6 C1 C6A 56.6(9) . . ?
C3 C2 C1 124.8(9) . . ?
C3 C2 C3A 31.6(7) . . ?
C1 C2 C3A 119.1(8) . . ?
C2 C3 C4 119.8(13) . . ?
C3 C4 C5 118.4(14) . . ?
C4 C5 C6 122.7(14) . . ?
C5 C6 C1 119.0(13) . . ?
C4A C3A C2 123.6(12) . . ?
C5A C4A C3A 118.5(13) . . ?
C4A C5A C6A 120.2(12) . . ?
C4A C5A C5A 83.0(13) . 2_566 ?
C6A C5A C5A 129.9(17) . 2_566 ?
C5A C6A C1 120.3(11) . . ?
C8 C7 C12 119.8(8) . . ?
C8 C7 N2 118.1(8) . . ?
C12 C7 N2 122.1(6) . . ?
C7 C8 C9 118.9(11) . . ?
C10 C9 C8 121.5(10) . . ?
C11 C10 C9 117.1(9) . . ?
C10 C11 C12 122.4(10) . . ?
C7 C12 C11 120.2(8) . . ?
N4 N3 W2 173.5(4) . . ?
N3 N4 C19 118.1(5) . . ?
N3 N4 C13 120.5(5) . . ?
C19 N4 C13 121.1(4) . . ?
C14 C13 C18 119.7(6) . . ?
C14 C13 N4 119.5(6) . . ?
C18 C13 N4 120.8(5) . . ?
C15 C14 C13 120.0(7) . . ?
C14 C15 C16 120.4(7) . . ?
C17 C16 C15 118.9(7) . . ?
C16 C17 C18 121.3(7) . . ?
C17 C18 C13 119.6(6) . . ?
C20 C19 C24 122.3(6) . . ?
C20 C19 N4 119.2(5) . . ?
C24 C19 N4 118.4(6) . . ?
C19 C20 C21 118.8(6) . . ?
C22 C21 C20 119.5(7) . . ?
C23 C22 C21 120.4(6) . . ?
C22 C23 C24 120.3(7) . . ?
C19 C24 C23 118.7(7) . . ?
C25 O1 W1 118.4(3) . . ?
C25 O1 W2 131.7(3) . . ?
W1 O1 W2 109.33(15) . . ?
C36 O2 W1 135.3(3) . . ?
C47 O3 W1 122.4(3) . . ?
C58 O4 W1 129.4(3) . . ?
C69 O5 W2 119.3(3) . . ?
C69 O5 W1 130.8(3) . . ?
W2 O5 W1 109.31(15) . . ?
C80 O6 W2 137.9(3) . . ?
C91 O7 W2 122.9(3) . . ?
C102 O8 W2 127.9(3) . . ?
C26 C25 C30 121.6(5) . . ?
C26 C25 O1 117.7(5) . . ?
C30 C25 O1 120.6(5) . . ?
C27 C26 C25 118.8(5) . . ?
C27 C26 C112 119.4(5) . . ?
C25 C26 C112 121.6(5) . . ?
C26 C27 C28 122.6(6) . . ?
C27 C28 C29 116.4(6) . . ?
C27 C28 C31 120.6(6) . . ?
C29 C28 C31 122.9(6) . . ?
C30 C29 C28 123.0(6) . . ?
C29 C30 C25 117.5(5) . . ?
C29 C30 C35 117.8(5) . . ?
C25 C30 C35 124.5(5) . . ?
C32 C31 C33 115.1(10) . . ?
C32 C31 C34 102.7(10) . . ?
C33 C31 C34 107.3(9) . . ?
C32 C31 C28 109.2(7) . . ?
C33 C31 C28 112.4(7) . . ?
C34 C31 C28 109.6(7) . . ?
C37 C35 C30 116.9(5) . . ?
O2 C36 C37 118.5(5) . . ?
O2 C36 C41 118.5(5) . . ?
C37 C36 C41 122.9(5) . . ?
C38 C37 C36 117.5(5) . . ?
C38 C37 C35 121.8(5) . . ?
C36 C37 C35 120.1(5) . . ?
C37 C38 C39 122.2(6) . . ?
C40 C39 C38 118.0(5) . . ?
C40 C39 C42 121.4(6) . . ?
C38 C39 C42 120.3(6) . . ?
C41 C40 C39 122.0(6) . . ?
C40 C41 C36 117.3(6) . . ?
C40 C41 C46 122.0(5) . . ?
C36 C41 C46 120.7(5) . . ?
C45 C42 C43 110.5(8) . . ?
C45 C42 C39 109.2(6) . . ?
C43 C42 C39 112.1(6) . . ?
C45 C42 C44 106.9(7) . . ?
C43 C42 C44 108.7(8) . . ?
C39 C42 C44 109.2(6) . . ?
C48 C46 C41 113.6(5) . . ?
O3 C47 C48 120.2(5) . . ?
O3 C47 C52 118.3(5) . . ?
C48 C47 C52 121.5(5) . . ?
C49 C48 C47 118.8(5) . . ?
C49 C48 C46 119.8(5) . . ?
C47 C48 C46 121.2(5) . . ?
C50 C49 C48 122.0(6) . . ?
C49 C50 C51 117.4(6) . . ?
C49 C50 C53 122.3(6) . . ?
C51 C50 C53 120.2(6) . . ?
C50 C51 C52 124.1(6) . . ?
C51 C52 C47 116.1(6) . . ?
C51 C52 C57 121.3(6) . . ?
C47 C52 C57 121.9(5) . . ?
C54 C53 C56 107.4(7) . . ?
C54 C53 C55 106.8(8) . . ?
C56 C53 C55 111.4(8) . . ?
C54 C53 C50 110.4(7) . . ?
C56 C53 C50 111.9(6) . . ?
C55 C53 C50 108.8(6) . . ?
C59 C57 C52 116.4(5) . . ?
O4 C58 C63 120.1(5) . . ?
O4 C58 C59 120.5(5) . . ?
C63 C58 C59 119.4(6) . . ?
C60 C59 C58 117.6(6) . . ?
C60 C59 C57 120.6(5) . . ?
C58 C59 C57 121.8(5) . . ?
C61 C60 C59 123.9(6) . . ?
C62 C61 C60 116.8(6) . . ?
C62 C61 C64 122.3(6) . . ?
C60 C61 C64 120.9(6) . . ?
C61 C62 C63 122.3(6) . . ?
C62 C63 C58 119.9(5) . . ?
C62 C63 C68 119.1(5) . . ?
C58 C63 C68 120.6(5) . . ?
C65A C64 C65 49.8(16) . . ?
C65A C64 C66 133.3(17) . . ?
C65 C64 C66 113.9(10) . . ?
C65A C64 C66A 113.1(19) . . ?
C65 C64 C66A 71.0(18) . . ?
C66 C64 C66A 46.7(15) . . ?
C65A C64 C61 115.7(17) . . ?
C65 C64 C61 108.9(7) . . ?
C66 C64 C61 111.0(7) . . ?
C66A C64 C61 110.2(16) . . ?
C65A C64 C67 52.6(17) . . ?
C65 C64 C67 101.7(8) . . ?
C66 C64 C67 110.2(9) . . ?
C66A C64 C67 138.5(16) . . ?
C61 C64 C67 110.7(7) . . ?
C65A C64 C67A 102.7(17) . . ?
C65 C64 C67A 141.9(15) . . ?
C66 C64 C67A 62.4(16) . . ?
C66A C64 C67A 107.4(18) . . ?
C61 C64 C67A 107.1(14) . . ?
C67 C64 C67A 53.2(14) . . ?
C63 C68 C70 108.0(4) . . ?
C74 C69 C70 121.8(5) . . ?
C74 C69 O5 121.5(5) . . ?
C70 C69 O5 116.6(5) . . ?
C71 C70 C69 118.3(5) . . ?
C71 C70 C68 120.2(5) . . ?
C69 C70 C68 121.2(5) . . ?
C72 C71 C70 122.9(5) . . ?
C71 C72 C73 116.3(5) . . ?
C71 C72 C75 120.4(5) . . ?
C73 C72 C75 123.2(5) . . ?
C74 C73 C72 123.5(5) . . ?
C73 C74 C69 117.2(5) . . ?
C73 C74 C79 118.0(5) . . ?
C69 C74 C79 124.6(5) . . ?
C76 C75 C78 108.9(8) . . ?
C76 C75 C77 109.2(8) . . ?
C78 C75 C77 107.0(8) . . ?
C76 C75 C72 112.8(6) . . ?
C78 C75 C72 109.0(5) . . ?
C77 C75 C72 109.8(6) . . ?
C81 C79 C74 118.8(4) . . ?
O6 C80 C85 120.1(5) . . ?
O6 C80 C81 117.4(5) . . ?
C85 C80 C81 122.4(5) . . ?
C82 C81 C80 117.1(5) . . ?
C82 C81 C79 122.1(5) . . ?
C80 C81 C79 120.4(5) . . ?
C81 C82 C83 123.1(5) . . ?
C82 C83 C84 116.7(5) . . ?
C82 C83 C86 120.7(5) . . ?
C84 C83 C86 122.4(5) . . ?
C85 C84 C83 122.6(5) . . ?
C80 C85 C84 118.1(5) . . ?
C80 C85 C90 121.3(5) . . ?
C84 C85 C90 120.6(5) . . ?
C83 C86 C87 109.8(5) . . ?
C83 C86 C88 112.4(5) . . ?
C87 C86 C88 109.5(6) . . ?
C83 C86 C89 108.5(5) . . ?
C87 C86 C89 109.7(6) . . ?
C88 C86 C89 107.0(6) . . ?
C85 C90 C92 113.0(4) . . ?
O7 C91 C92 119.2(5) . . ?
O7 C91 C96 119.0(5) . . ?
C92 C91 C96 121.7(5) . . ?
C91 C92 C93 118.4(5) . . ?
C91 C92 C90 120.8(5) . . ?
C93 C92 C90 120.6(5) . . ?
C92 C93 C94 122.5(5) . . ?
C95 C94 C93 116.9(5) . . ?
C95 C94 C97 122.7(5) . . ?
C93 C94 C97 120.3(5) . . ?
C96 C95 C94 123.7(5) . . ?
C95 C96 C91 116.6(5) . . ?
C95 C96 C101 122.2(5) . . ?
C91 C96 C101 121.2(5) . . ?
C100 C97 C98 109.4(7) . . ?
C100 C97 C99 107.3(7) . . ?
C98 C97 C99 109.0(7) . . ?
C100 C97 C94 108.7(5) . . ?
C98 C97 C94 110.6(6) . . ?
C99 C97 C94 111.7(5) . . ?
C96 C101 C103 117.8(5) . . ?
O8 C102 C107 119.4(5) . . ?
O8 C102 C103 119.6(5) . . ?
C107 C102 C103 121.0(5) . . ?
C104 C103 C102 118.1(5) . . ?
C104 C103 C101 118.9(5) . . ?
C102 C103 C101 123.1(5) . . ?
C103 C104 C105 122.7(5) . . ?
C106 C105 C104 117.1(5) . . ?
C106 C105 C108 122.3(6) . . ?
C104 C105 C108 120.5(6) . . ?
C107 C106 C105 122.2(5) . . ?
C106 C107 C102 118.9(5) . . ?
C106 C107 C112 119.7(5) . . ?
C102 C107 C112 120.9(5) . . ?
C111 C108 C110 109.5(8) . . ?
C111 C108 C109 113.9(9) . . ?
C110 C108 C109 102.3(10) . . ?
C111 C108 C105 112.8(6) . . ?
C110 C108 C105 108.1(6) . . ?
C109 C108 C105 109.7(7) . . ?
C26 C112 C107 108.9(5) . . ?
N5 C113 C114 176.9(11) . . ?
N6 C115 C116 176.7(12) . . ?
N7 C117 C118 178.3(11) . . ?
Cl2 C119 Cl1 97.1(9) . . ?
Cl4 C120 Cl3 105.7(13) . . ?
Cl5 C121 Cl6 113.6(7) . . ?

loop_
_geom_bond_atom_site_label_1
_geom_bond_atom_site_label_2
_geom_bond_distance
_geom_bond_site_symmetry_2
_geom_bond_publ_flag
W1 N1 1.744(4) . ?
W1 O2 1.883(4) . ?
W1 O4 1.951(4) . ?
W1 O3 1.959(4) . ?
W1 O1 2.078(4) . ?
W1 O5 2.200(3) . ?
W2 N3 1.759(4) . ?
W2 O6 1.891(4) . ?
W2 O8 1.943(4) . ?
W2 O7 1.949(3) . ?
W2 O5 2.076(4) . ?
W2 O1 2.197(4) . ?
N1 N2 1.321(6) . ?
N2 C1 1.413(9) . ?
N2 C7 1.443(8) . ?
C1 C2 1.392(9) . ?
C1 C6 1.459(12) . ?
C1 C6A 1.483(12) . ?
C2 C3 1.366(12) . ?
C2 C3A 1.395(12) . ?
C3 C4 1.368(14) . ?
C4 C5 1.368(15) . ?
C5 C6 1.387(14) . ?
C3A C4A 1.385(14) . ?
C4A C5A 1.378(14) . ?
C5A C6A 1.383(14) . ?
C5A C5A 2.00(3) 2_566 ?
C7 C8 1.316(11) . ?
C7 C12 1.327(10) . ?
C8 C9 1.414(15) . ?
C9 C10 1.338(17) . ?
C10 C11 1.310(14) . ?
C11 C12 1.383(11) . ?
N3 N4 1.322(6) . ?
N4 C19 1.430(7) . ?
N4 C13 1.432(7) . ?
C13 C14 1.381(9) . ?
C13 C18 1.389(8) . ?
C14 C15 1.378(11) . ?
C15 C16 1.394(11) . ?
C16 C17 1.368(10) . ?
C17 C18 1.376(8) . ?
C19 C20 1.369(8) . ?
C19 C24 1.381(9) . ?
C20 C21 1.425(9) . ?
C21 C22 1.395(11) . ?
C22 C23 1.376(11) . ?
C23 C24 1.414(9) . ?
O1 C25 1.414(6) . ?
O2 C36 1.376(6) . ?
O3 C47 1.364(6) . ?
O4 C58 1.360(7) . ?
O5 C69 1.406(6) . ?
O6 C80 1.355(6) . ?
O7 C91 1.378(6) . ?
O8 C102 1.392(6) . ?
C25 C26 1.392(8) . ?
C25 C30 1.396(8) . ?
C26 C27 1.386(8) . ?
C26 C112 1.514(8) . ?
C27 C28 1.396(9) . ?
C28 C29 1.409(9) . ?
C28 C31 1.528(9) . ?
C29 C30 1.395(8) . ?
C30 C35 1.531(8) . ?
C31 C32 1.450(12) . ?
C31 C33 1.479(11) . ?
C31 C34 1.483(12) . ?
C35 C37 1.518(8) . ?
C36 C37 1.398(8) . ?
C36 C41 1.406(8) . ?
C37 C38 1.387(7) . ?
C38 C39 1.407(8) . ?
C39 C40 1.402(9) . ?
C39 C42 1.533(8) . ?
C40 C41 1.397(8) . ?
C41 C46 1.525(8) . ?
C42 C45 1.507(10) . ?
C42 C43 1.518(11) . ?
C42 C44 1.566(11) . ?
C46 C48 1.520(8) . ?
C47 C48 1.392(8) . ?
C47 C52 1.406(8) . ?
C48 C49 1.392(8) . ?
C49 C50 1.377(9) . ?
C50 C51 1.380(9) . ?
C50 C53 1.547(9) . ?
C51 C52 1.398(8) . ?
C52 C57 1.522(8) . ?
C53 C54 1.496(11) . ?
C53 C56 1.513(10) . ?
C53 C55 1.515(11) . ?
C57 C59 1.513(8) . ?
C58 C63 1.399(8) . ?
C58 C59 1.411(8) . ?
C59 C60 1.402(8) . ?
C60 C61 1.381(9) . ?
C61 C62 1.380(9) . ?
C61 C64 1.540(9) . ?
C62 C63 1.393(8) . ?
C63 C68 1.512(8) . ?
C64 C65A 1.457(17) . ?
C64 C65 1.480(12) . ?
C64 C66 1.503(13) . ?
C64 C66A 1.535(17) . ?
C64 C67 1.616(13) . ?
C64 C67A 1.623(18) . ?
C68 C70 1.516(7) . ?
C69 C74 1.397(7) . ?
C69 C70 1.400(7) . ?
C70 C71 1.390(8) . ?
C71 C72 1.389(8) . ?
C72 C73 1.414(8) . ?
C72 C75 1.529(8) . ?
C73 C74 1.390(8) . ?
C74 C79 1.523(7) . ?
C75 C76 1.484(11) . ?
C75 C78 1.507(10) . ?
C75 C77 1.517(10) . ?
C79 C81 1.511(7) . ?
C80 C85 1.384(7) . ?
C80 C81 1.404(7) . ?
C81 C82 1.396(7) . ?
C82 C83 1.399(8) . ?
C83 C84 1.403(8) . ?
C83 C86 1.522(8) . ?
C84 C85 1.392(8) . ?
C85 C90 1.524(7) . ?
C86 C87 1.530(10) . ?
C86 C88 1.531(9) . ?
C86 C89 1.533(9) . ?
C90 C92 1.529(8) . ?
C91 C92 1.392(8) . ?
C91 C96 1.434(8) . ?
C92 C93 1.393(8) . ?
C93 C94 1.404(8) . ?
C94 C95 1.402(8) . ?
C94 C97 1.535(8) . ?
C95 C96 1.387(7) . ?
C96 C101 1.485(7) . ?
C97 C100 1.490(10) . ?
C97 C98 1.504(11) . ?
C97 C99 1.511(10) . ?
C101 C103 1.521(7) . ?
C102 C107 1.394(7) . ?
C102 C103 1.407(7) . ?
C103 C104 1.391(8) . ?
C104 C105 1.402(8) . ?
C105 C106 1.398(8) . ?
C105 C108 1.544(8) . ?
C106 C107 1.390(7) . ?
C107 C112 1.515(7) . ?
C108 C111 1.446(11) . ?
C108 C110 1.526(13) . ?
C108 C109 1.543(13) . ?
N5 C113 1.177(13) . ?
C113 C114 1.437(14) . ?
N6 C115 1.148(11) . ?
C115 C116 1.429(12) . ?
N7 C117 1.112(11) . ?
C117 C118 1.468(11) . ?
C119 Cl2 1.728(12) . ?
C119 Cl1 1.769(14) . ?
C120 Cl4 1.769(16) . ?
C120 Cl3 1.771(16) . ?
C121 Cl5 1.693(10) . ?
C121 Cl6 1.694(10) . ?
